data_7006873
loop_
_publ_author_name
'Weber, Lothar'
'Domke, Imme'
'Schmidt, Christian'
'Braun, Thomas'
'Stammler, Hans-Georg'
'Neumann, Beate'

_publ_section_title
;
 Syntheses, structures, luminescence and electrochemistry of benzene-
 and biphenyl-centered bis- and tris-1,3,2-diazaboroles and
 -1,3,2-diazaborolidines.
;
_journal_issue 17
_journal_name_full 'Dalton transactions (Cambridge, England : 2003)'
_journal_page_first 2127
_journal_page_last 2132
_journal_paper_doi 10.1039/b514920g
_journal_year 2006
_chemical_formula_moiety 'C14 H24 B2 N4'
_chemical_formula_sum 'C14 H24 B2 N4'
_chemical_formula_weight 269.99
_chemical_name_systematic
;
?
;
_space_group_IT_number 15
_symmetry_cell_setting monoclinic
_symmetry_space_group_name_Hall '-C 2yc'
_symmetry_space_group_name_H-M 'C 1 2/c 1'
_atom_sites_solution_hydrogens geom
_atom_sites_solution_primary direct
_atom_sites_solution_secondary difmap
_audit_creation_method SHELXL-97
_cell_angle_alpha 90.00
_cell_angle_beta 101.0520(15)
_cell_angle_gamma 90.00
_cell_formula_units_Z 4
_cell_length_a 15.3070(3)
_cell_length_b 6.9600(2)
_cell_length_c 14.7780(3)
_cell_measurement_reflns_used 2405
_cell_measurement_temperature 100(2)
_cell_measurement_theta_max 30.034
_cell_measurement_theta_min 2.910
_cell_volume 1545.20(6)
_computing_cell_refinement 'HKL Scalepack (Otwinowski & Minor 1997)'
_computing_data_collection 'KappaCCD '
_computing_data_reduction 'Denzo and Scalepak (Otwinowski & Minor, 1997)'
_computing_molecular_graphics 'SHELXTL-PLUS (1990)'
_computing_publication_material 'SHELXL-97 (Sheldrick, 1997)'
_computing_structure_refinement 'SHELXL-97 (Sheldrick, 1997)'
_computing_structure_solution 'SHELXS-97 (Sheldrick, 1990)'
_diffrn_ambient_temperature 100(2)
_diffrn_measured_fraction_theta_full 0.996
_diffrn_measured_fraction_theta_max 0.996
_diffrn_measurement_device_type KappaCCD
_diffrn_measurement_method CCD
_diffrn_radiation_monochromator graphite
_diffrn_radiation_source 'fine-focus sealed tube'
_diffrn_radiation_type MoK\a
_diffrn_radiation_wavelength 0.71073
_diffrn_reflns_av_R_equivalents 0.032
_diffrn_reflns_av_sigmaI/netI 0.0210
_diffrn_reflns_limit_h_max 21
_diffrn_reflns_limit_h_min 0
_diffrn_reflns_limit_k_max 9
_diffrn_reflns_limit_k_min 0
_diffrn_reflns_limit_l_max 20
_diffrn_reflns_limit_l_min -20
_diffrn_reflns_number 17028
_diffrn_reflns_theta_full 30.00
_diffrn_reflns_theta_max 30.00
_diffrn_reflns_theta_min 3.23
_exptl_absorpt_coefficient_mu 0.069
_exptl_absorpt_correction_T_max 0.9863
_exptl_absorpt_correction_T_min 0.9795
_exptl_absorpt_correction_type multi-scan
_exptl_absorpt_process_details 'Denzo and Scalepak (Otwinowski & Minor, 1997)'
_exptl_crystal_colour Colourless
_exptl_crystal_density_diffrn 1.161
_exptl_crystal_density_method 'not measured'
_exptl_crystal_description column
_exptl_crystal_F_000 584
_exptl_crystal_size_max 0.30
_exptl_crystal_size_mid 0.30
_exptl_crystal_size_min 0.20
_refine_diff_density_max 0.346
_refine_diff_density_min -0.160
_refine_diff_density_rms 0.041
_refine_ls_extinction_coef 0.004(3)
_refine_ls_extinction_expression Fc^*^=kFc[1+0.001xFc^2^\l^3^/sin(2\q)]^-1/4^
_refine_ls_extinction_method SHELXL
_refine_ls_goodness_of_fit_ref 1.061
_refine_ls_hydrogen_treatment constr
_refine_ls_matrix_type full
_refine_ls_number_parameters 95
_refine_ls_number_reflns 2239
_refine_ls_number_restraints 0
_refine_ls_restrained_S_all 1.061
_refine_ls_R_factor_all 0.0452
_refine_ls_R_factor_gt 0.0392
_refine_ls_shift/su_max 0.000
_refine_ls_shift/su_mean 0.000
_refine_ls_structure_factor_coef Fsqd
_refine_ls_weighting_details 'calc w=1/[\s^2^(Fo^2^)+(0.0596P)^2^+0.6513P] where P=(Fo^2^+2Fc^2^)/3'
_refine_ls_weighting_scheme calc
_refine_ls_wR_factor_gt 0.1048
_refine_ls_wR_factor_ref 0.1086
_reflns_number_gt 1962
_reflns_number_total 2239
_reflns_threshold_expression >2sigma(I)
_cod_data_source_file b514920g.txt
_cod_data_source_block compound4e
_cod_depositor_comments
;
The following automatic conversions were performed:
'_symmetry_cell_setting' value 'Monoclinic' changed to 'monoclinic'
according to '/home/saulius/struct/CIF-dictionaries/cif_core.dic'
dictionary named 'cif_core.dic' version 2.4.1 from 2010-06-29.

Automatic conversion script
Id: cif_fix_enum 1527 2010-12-29 10:47:43Z saulius 
;
_cod_original_sg_symbol_H-M 'C 2/c'
_cod_database_code 7006873

loop_
_symmetry_equiv_pos_as_xyz
'x, y, z'
'-x, y, -z+1/2'
'x+1/2, y+1/2, z'
'-x+1/2, y+1/2, -z+1/2'
'-x, -y, -z'
'x, -y, z-1/2'
'-x+1/2, -y+1/2, -z'
'x+1/2, -y+1/2, z-1/2'

loop_
_atom_site_label
_atom_site_type_symbol
_atom_site_fract_x
_atom_site_fract_y
_atom_site_fract_z
_atom_site_U_iso_or_equiv
_atom_site_adp_type
_atom_site_occupancy
_atom_site_symmetry_multiplicity
_atom_site_calc_flag
_atom_site_refinement_flags
_atom_site_disorder_assembly
_atom_site_disorder_group
B1 B 0.11147(6) 0.39728(13) 0.13975(6) 0.01646(19) Uani 1 1 d . . .
N1 N 0.12309(5) 0.35944(11) 0.04842(5) 0.02095(19) Uani 1 1 d . . .
N2 N 0.16242(5) 0.56287(11) 0.17291(5) 0.01889(18) Uani 1 1 d . . .
C1 C 0.17534(6) 0.51320(14) 0.01711(6) 0.0249(2) Uani 1 1 d . . .
H1A H 0.1368 0.5992 -0.0268 0.030 Uiso 1 1 calc R . .
H1B H 0.2223 0.4597 -0.0132 0.030 Uiso 1 1 calc R . .
C2 C 0.21636(7) 0.62142(14) 0.10575(7) 0.0249(2) Uani 1 1 d . . .
H2A H 0.2794 0.5845 0.1269 0.030 Uiso 1 1 calc R . .
H2B H 0.2130 0.7621 0.0957 0.030 Uiso 1 1 calc R . .
C3 C 0.06991(7) 0.24295(14) -0.02239(6) 0.0252(2) Uani 1 1 d . . .
H3A H 0.0307 0.1597 0.0054 0.038 Uiso 1 1 calc R . .
H3B H 0.1091 0.1636 -0.0522 0.038 Uiso 1 1 calc R . .
H3C H 0.0339 0.3265 -0.0684 0.038 Uiso 1 1 calc R . .
C4 C 0.19216(6) 0.62768(13) 0.26671(6) 0.02039(19) Uani 1 1 d . . .
H4A H 0.1558 0.5674 0.3067 0.031 Uiso 1 1 calc R . .
H4B H 0.1862 0.7677 0.2693 0.031 Uiso 1 1 calc R . .
H4C H 0.2547 0.5919 0.2877 0.031 Uiso 1 1 calc R . .
C5 C 0.05252(5) 0.27986(12) 0.19584(5) 0.01547(18) Uani 1 1 d . . .
C6 C 0.05029(5) 0.07800(12) 0.19611(6) 0.01701(18) Uani 1 1 d . . .
H6 H 0.0836 0.0083 0.1590 0.020 Uiso 1 1 calc R . .
C7 C 0.0000 -0.02133(17) 0.2500 0.0180(2) Uani 1 2 d S . .
H7 H 0.0000 -0.1578 0.2500 0.022 Uiso 1 2 calc SR . .
C8 C 0.0000 0.37478(16) 0.2500 0.0158(2) Uani 1 2 d S . .
H8 H 0.0000 0.5113 0.2500 0.019 Uiso 1 2 calc SR . .

loop_
_atom_site_aniso_label
_atom_site_aniso_U_11
_atom_site_aniso_U_22
_atom_site_aniso_U_33
_atom_site_aniso_U_23
_atom_site_aniso_U_13
_atom_site_aniso_U_12
B1 0.0164(4) 0.0162(4) 0.0171(4) 0.0012(3) 0.0041(3) 0.0006(3)
N1 0.0247(4) 0.0220(4) 0.0171(3) -0.0002(3) 0.0063(3) -0.0053(3)
N2 0.0205(3) 0.0196(4) 0.0174(3) 0.0003(3) 0.0055(3) -0.0041(3)
C1 0.0292(5) 0.0267(5) 0.0206(4) 0.0030(3) 0.0094(3) -0.0056(4)
C2 0.0280(5) 0.0251(5) 0.0239(4) 0.0007(3) 0.0108(3) -0.0083(3)
C3 0.0302(5) 0.0265(5) 0.0183(4) -0.0029(3) 0.0033(3) -0.0032(4)
C4 0.0202(4) 0.0199(4) 0.0207(4) -0.0021(3) 0.0031(3) -0.0024(3)
C5 0.0149(3) 0.0160(4) 0.0154(4) 0.0004(3) 0.0027(3) -0.0004(3)
C6 0.0172(4) 0.0159(4) 0.0182(4) -0.0014(3) 0.0040(3) 0.0009(3)
C7 0.0202(5) 0.0132(5) 0.0208(5) 0.000 0.0043(4) 0.000
C8 0.0168(5) 0.0131(5) 0.0175(5) 0.000 0.0033(4) 0.000

loop_
_atom_type_symbol
_atom_type_description
_atom_type_scat_dispersion_real
_atom_type_scat_dispersion_imag
_atom_type_scat_source
C C 0.0033 0.0016 'International Tables Vol C Tables 4.2.6.8 and 6.1.1.4'
H H 0.0000 0.0000 'International Tables Vol C Tables 4.2.6.8 and 6.1.1.4'
B B 0.0013 0.0007 'International Tables Vol C Tables 4.2.6.8 and 6.1.1.4'
N N 0.0061 0.0033 'International Tables Vol C Tables 4.2.6.8 and 6.1.1.4'

loop_
_geom_angle_atom_site_label_1
_geom_angle_atom_site_label_2
_geom_angle_atom_site_label_3
_geom_angle
_geom_angle_site_symmetry_1
_geom_angle_site_symmetry_3
_geom_angle_publ_flag
N1 B1 N2 108.49(7) . . ?
N1 B1 C5 126.58(8) . . ?
N2 B1 C5 124.93(8) . . ?
B1 N1 C3 129.55(8) . . ?
B1 N1 C1 109.92(7) . . ?
C3 N1 C1 116.59(7) . . ?
B1 N2 C4 129.28(7) . . ?
B1 N2 C2 109.53(7) . . ?
C4 N2 C2 116.61(7) . . ?
N1 C1 C2 104.34(7) . . ?
N1 C1 H1A 110.9 . . ?
C2 C1 H1A 110.9 . . ?
N1 C1 H1B 110.9 . . ?
C2 C1 H1B 110.9 . . ?
H1A C1 H1B 108.9 . . ?
N2 C2 C1 104.47(7) . . ?
N2 C2 H2A 110.9 . . ?
C1 C2 H2A 110.9 . . ?
N2 C2 H2B 110.9 . . ?
C1 C2 H2B 110.9 . . ?
H2A C2 H2B 108.9 . . ?
N1 C3 H3A 109.5 . . ?
N1 C3 H3B 109.5 . . ?
H3A C3 H3B 109.5 . . ?
N1 C3 H3C 109.5 . . ?
H3A C3 H3C 109.5 . . ?
H3B C3 H3C 109.5 . . ?
N2 C4 H4A 109.5 . . ?
N2 C4 H4B 109.5 . . ?
H4A C4 H4B 109.5 . . ?
N2 C4 H4C 109.5 . . ?
H4A C4 H4C 109.5 . . ?
H4B C4 H4C 109.5 . . ?
C8 C5 C6 116.88(8) . . ?
C8 C5 B1 120.46(7) . . ?
C6 C5 B1 122.65(7) . . ?
C7 C6 C5 120.94(8) . . ?
C7 C6 H6 119.5 . . ?
C5 C6 H6 119.5 . . ?
C6 C7 C6 120.48(11) 2 . ?
C6 C7 H7 119.8 2 . ?
C6 C7 H7 119.8 . . ?
C5 C8 C5 123.84(10) 2 . ?
C5 C8 H8 118.1 2 . ?
C5 C8 H8 118.1 . . ?

loop_
_geom_bond_atom_site_label_1
_geom_bond_atom_site_label_2
_geom_bond_distance
_geom_bond_site_symmetry_2
_geom_bond_publ_flag
B1 N1 1.4195(12) . ?
B1 N2 1.4248(12) . ?
B1 C5 1.5672(12) . ?
N1 C3 1.4451(11) . ?
N1 C1 1.4631(11) . ?
N2 C4 1.4458(11) . ?
N2 C2 1.4653(11) . ?
C1 C2 1.5369(13) . ?
C1 H1A 0.9900 . ?
C1 H1B 0.9900 . ?
C2 H2A 0.9900 . ?
C2 H2B 0.9900 . ?
C3 H3A 0.9800 . ?
C3 H3B 0.9800 . ?
C3 H3C 0.9800 . ?
C4 H4A 0.9800 . ?
C4 H4B 0.9800 . ?
C4 H4C 0.9800 . ?
C5 C8 1.4036(9) . ?
C5 C6 1.4054(12) . ?
C6 C7 1.3928(10) . ?
C6 H6 0.9500 . ?
C7 C6 1.3928(10) 2 ?
C7 H7 0.9500 . ?
C8 C5 1.4035(9) 2 ?
C8 H8 0.9500 . ?
